data_4339969
loop_
_publ_author_name
'Ishida, Yutaka'
'Kawaguchi, Hiroyuki'

_publ_section_title
;
 Methylene-Linked Anilide-Bis(aryloxide) Ligands: Lithium, Sodium,
 Potassium, Chromium(III), and Vanadium(III) Ligation.
;
_journal_issue 13
_journal_name_full 'Inorganic chemistry'
_journal_page_first 6775
_journal_page_last 6787
_journal_paper_doi 10.1021/ic5005853
_journal_volume 53
_journal_year 2014
_chemical_formula_moiety 'C45 H56 N O2 V, 2.5(C7H8)'
_chemical_formula_sum 'C62.5 H76 N O2 V'
_chemical_formula_weight 924.18
_chemical_name_systematic
;
 ?
;
_space_group_IT_number 2
_symmetry_cell_setting triclinic
_symmetry_space_group_name_Hall '-P 1'
_symmetry_space_group_name_H-M 'P -1'
_atom_sites_solution_hydrogens geom
_atom_sites_solution_primary direct
_atom_sites_solution_secondary difmap
_audit_creation_method SHELXL-97
_cell_angle_alpha 108.080(5)
_cell_angle_beta 97.627(6)
_cell_angle_gamma 96.668(4)
_cell_formula_units_Z 2
_cell_length_a 10.8758(15)
_cell_length_b 15.063(3)
_cell_length_c 17.402(3)
_cell_measurement_reflns_used 5601
_cell_measurement_temperature 123
_cell_measurement_theta_max 27.5
_cell_measurement_theta_min 3.1
_cell_volume 2648.4(8)
_computing_cell_refinement 'CrystalClear (Rigaku Inc., 2009)'
_computing_data_collection 'CrystalClear (Rigaku Inc., 2009)'
_computing_data_reduction 'CrystalClear (Rigaku Inc., 2009)'
_computing_molecular_graphics 'Yadokari-XG 2009 (Wakita Nemoto et al., 2009)'
_computing_publication_material 'Yadokari-XG 2009 (Wakita,Nemoto et al., 2009)'
_computing_structure_refinement 'SHELXL-97 (Sheldrick, 1997)'
_computing_structure_solution 'SIR2004 (Burla et al., 2005)'
_diffrn_ambient_temperature 123
_diffrn_detector_area_resol_mean 13.6612
_diffrn_measured_fraction_theta_full 0.995
_diffrn_measured_fraction_theta_max 0.995
_diffrn_measurement_device_type 'Rigaku Mercury375R CCD'
_diffrn_measurement_method dtprofit.ref
_diffrn_radiation_monochromator 'Graphite Monochromator'
_diffrn_radiation_source 'Sealed Tube'
_diffrn_radiation_type MoK\a
_diffrn_radiation_wavelength 0.71075
_diffrn_reflns_av_R_equivalents 0.0720
_diffrn_reflns_av_sigmaI/netI 0.0935
_diffrn_reflns_limit_h_max 14
_diffrn_reflns_limit_h_min -14
_diffrn_reflns_limit_k_max 19
_diffrn_reflns_limit_k_min -19
_diffrn_reflns_limit_l_max 22
_diffrn_reflns_limit_l_min -22
_diffrn_reflns_number 28355
_diffrn_reflns_theta_full 27.48
_diffrn_reflns_theta_max 27.48
_diffrn_reflns_theta_min 3.13
_exptl_absorpt_coefficient_mu 0.230
_exptl_absorpt_correction_T_max 1.000
_exptl_absorpt_correction_T_min 0.672
_exptl_absorpt_correction_type multi-scan
_exptl_absorpt_process_details
;
Jacobson, R. (1998). REQAB. Private communication to the 
Rigaku Corporation, Tokyo, Japan.
;
_exptl_crystal_colour DarkBrown
_exptl_crystal_density_diffrn 1.159
_exptl_crystal_density_method 'not measured'
_exptl_crystal_description Platelet
_exptl_crystal_F_000 994
_exptl_crystal_size_max 0.20
_exptl_crystal_size_mid 0.10
_exptl_crystal_size_min 0.10
_refine_diff_density_max 0.806
_refine_diff_density_min -0.700
_refine_diff_density_rms 0.076
_refine_ls_extinction_method none
_refine_ls_goodness_of_fit_ref 1.061
_refine_ls_hydrogen_treatment constr
_refine_ls_matrix_type full
_refine_ls_number_parameters 647
_refine_ls_number_reflns 12087
_refine_ls_number_restraints 72
_refine_ls_restrained_S_all 1.058
_refine_ls_R_factor_all 0.1129
_refine_ls_R_factor_gt 0.0718
_refine_ls_shift/su_max 0.000
_refine_ls_shift/su_mean 0.000
_refine_ls_structure_factor_coef Fsqd
_refine_ls_weighting_details 'calc w=1/[\s^2^(Fo^2^)+(0.1050P)^2^+0.3016P] where P=(Fo^2^+2Fc^2^)/3'
_refine_ls_weighting_scheme calc
_refine_ls_wR_factor_gt 0.1784
_refine_ls_wR_factor_ref 0.2119
_reflns_number_gt 7829
_reflns_number_total 12087
_reflns_threshold_expression >2sigma(I)
_cod_data_source_file ic5005853_si_001.cif
_cod_data_source_block v_cc
_cod_depositor_comments
;
The following automatic conversions were performed:
'_atom_site_symetry_multiplicity' tag replaced with
'_atom_site_symmetry_multiplicity'.

Automatic conversion script
Id: cif_correct_tags 1440 2010-10-19 06:21:57Z saulius 

The following automatic conversions were performed:

'_exptl_absorpt_correction_type' value 'Multi-scan' changed to
'multi-scan' according to
/usr/data/users/saulius/crontab/automatic-downloads/rss-feeds/ACS/lib/dictionaries/cif_core.dic
dictionary named 'cif_core.dic' version 2.4.2 from 2011-04-26.

Automatic conversion script
Id: cif_fix_values 2281 2013-09-26 08:29:07Z andrius 

 Adding full bibliography for 4339961--4339971.cif.
;
_cod_original_formula_sum 'C62.50 H76 N O2 V'
_cod_database_code 4339969

loop_
_symmetry_equiv_pos_as_xyz
'x, y, z'
'-x, -y, -z'

loop_
_atom_site_label
_atom_site_type_symbol
_atom_site_fract_x
_atom_site_fract_y
_atom_site_fract_z
_atom_site_U_iso_or_equiv
_atom_site_adp_type
_atom_site_occupancy
_atom_site_symmetry_multiplicity
_atom_site_calc_flag
_atom_site_refinement_flags
_atom_site_disorder_assembly
_atom_site_disorder_group
V1 V 0.36753(4) 0.11710(3) 0.75471(3) 0.02301(14) Uani 1 1 d . . .
C1 C 0.3917(3) 0.0816(2) 0.63848(17) 0.0266(6) Uani 1 1 d . . .
C2 C 0.4839(3) 0.0606(2) 0.68052(17) 0.0278(6) Uani 1 1 d . . .
C3 C 0.3349(3) 0.0739(2) 0.55376(18) 0.0353(7) Uani 1 1 d . . .
H1 H 0.3845 0.1201 0.5361 0.053 Uiso 1 1 calc R . .
H2 H 0.2484 0.0866 0.5528 0.053 Uiso 1 1 calc R . .
H3 H 0.3343 0.0098 0.5164 0.053 Uiso 1 1 calc R . .
C4 C 0.5962(3) 0.0117(2) 0.67497(19) 0.0365(7) Uani 1 1 d . . .
H4 H 0.5732 -0.0506 0.6322 0.055 Uiso 1 1 calc R . .
H5 H 0.6253 0.0040 0.7279 0.055 Uiso 1 1 calc R . .
H6 H 0.6636 0.0498 0.6612 0.055 Uiso 1 1 calc R . .
O1 O 0.32868(18) 0.23544(13) 0.76913(11) 0.0278(4) Uani 1 1 d . . .
C5 C 0.2894(3) 0.31487(19) 0.81323(17) 0.0249(6) Uani 1 1 d . . .
C6 C 0.1969(3) 0.3537(2) 0.77441(17) 0.0277(6) Uani 1 1 d . . .
C7 C 0.1542(3) 0.4329(2) 0.82416(19) 0.0326(7) Uani 1 1 d . . .
H7 H 0.0902 0.4585 0.7995 0.039 Uiso 1 1 calc R . .
C8 C 0.2016(3) 0.4757(2) 0.90792(19) 0.0356(7) Uani 1 1 d . . .
C9 C 0.2972(3) 0.4387(2) 0.94256(18) 0.0308(6) Uani 1 1 d . . .
H8 H 0.3327 0.4682 0.9991 0.037 Uiso 1 1 calc R . .
C10 C 0.3427(3) 0.35970(19) 0.89712(17) 0.0261(6) Uani 1 1 d . . .
C11 C 0.1465(3) 0.3128(2) 0.68126(17) 0.0302(6) Uani 1 1 d . . .
C12 C 0.2569(3) 0.3144(2) 0.63422(18) 0.0354(7) Uani 1 1 d . . .
H9 H 0.2252 0.2858 0.5751 0.053 Uiso 1 1 calc R . .
H10 H 0.3182 0.2783 0.6513 0.053 Uiso 1 1 calc R . .
H11 H 0.2975 0.3800 0.6464 0.053 Uiso 1 1 calc R . .
C13 C 0.0543(3) 0.3707(2) 0.6523(2) 0.0412(8) Uani 1 1 d . . .
H12 H 0.0967 0.4361 0.6654 0.062 Uiso 1 1 calc R . .
H13 H -0.0183 0.3705 0.6802 0.062 Uiso 1 1 calc R . .
H14 H 0.0256 0.3426 0.5928 0.062 Uiso 1 1 calc R . .
C14 C 0.0758(3) 0.2114(2) 0.65801(19) 0.0342(7) Uani 1 1 d . . .
H15 H 0.0460 0.1859 0.5985 0.051 Uiso 1 1 calc R . .
H16 H 0.0037 0.2117 0.6864 0.051 Uiso 1 1 calc R . .
H17 H 0.1324 0.1718 0.6743 0.051 Uiso 1 1 calc R . .
C15 C 0.1514(4) 0.5594(3) 0.9597(2) 0.0526(10) Uani 1 1 d . . .
H18 H 0.1356 0.5491 1.0107 0.079 Uiso 1 1 calc R . .
H19 H 0.0726 0.5663 0.9291 0.079 Uiso 1 1 calc R . .
H20 H 0.2132 0.6171 0.9728 0.079 Uiso 1 1 calc R . .
C16 C 0.4504(3) 0.32581(19) 0.93850(17) 0.0265(6) Uani 1 1 d . . .
H21 H 0.4916 0.3770 0.9899 0.032 Uiso 1 1 calc R . .
H22 H 0.5134 0.3131 0.9020 0.032 Uiso 1 1 calc R . .
N1 N 0.4975(2) 0.14185(16) 0.84331(13) 0.0240(5) Uani 1 1 d . . .
C17 C 0.4311(2) 0.14838(19) 0.91087(15) 0.0220(5) Uani 1 1 d . . .
C18 C 0.4098(2) 0.2369(2) 0.95877(16) 0.0233(6) Uani 1 1 d . . .
C19 C 0.3440(2) 0.24069(19) 1.02356(16) 0.0240(6) Uani 1 1 d . . .
H23 H 0.3293 0.3004 1.0567 0.029 Uiso 1 1 calc R . .
C20 C 0.2995(2) 0.15969(19) 1.04092(16) 0.0237(6) Uani 1 1 d . . .
C21 C 0.3193(2) 0.0721(2) 0.98988(17) 0.0252(6) Uani 1 1 d . . .
H24 H 0.2867 0.0161 0.9996 0.030 Uiso 1 1 calc R . .
C22 C 0.3854(2) 0.06450(19) 0.92518(16) 0.0231(5) Uani 1 1 d . . .
C23 C 0.2310(3) 0.1631(2) 1.11322(17) 0.0265(6) Uani 1 1 d . . .
C24 C 0.1046(3) 0.0957(2) 1.08292(19) 0.0338(7) Uani 1 1 d . . .
H25 H 0.0580 0.1032 1.1284 0.051 Uiso 1 1 calc R . .
H26 H 0.1196 0.0302 1.0626 0.051 Uiso 1 1 calc R . .
H27 H 0.0556 0.1106 1.0384 0.051 Uiso 1 1 calc R . .
C25 C 0.2079(3) 0.2627(2) 1.1578(2) 0.0442(8) Uani 1 1 d . . .
H28 H 0.2886 0.3057 1.1794 0.066 Uiso 1 1 calc R . .
H29 H 0.1642 0.2615 1.2033 0.066 Uiso 1 1 calc R . .
H30 H 0.1561 0.2850 1.1194 0.066 Uiso 1 1 calc R . .
C26 C 0.3131(3) 0.1293(3) 1.17442(19) 0.0424(8) Uani 1 1 d . . .
H31 H 0.3959 0.1697 1.1926 0.064 Uiso 1 1 calc R . .
H32 H 0.3231 0.0636 1.1475 0.064 Uiso 1 1 calc R . .
H33 H 0.2723 0.1329 1.2220 0.064 Uiso 1 1 calc R . .
C27 C 0.6306(2) 0.16758(19) 0.86324(16) 0.0237(6) Uani 1 1 d . . .
C28 C 0.6959(3) 0.2084(2) 0.81545(17) 0.0280(6) Uani 1 1 d . . .
H34 H 0.6511 0.2202 0.7699 0.034 Uiso 1 1 calc R . .
C29 C 0.8260(3) 0.2318(2) 0.83438(18) 0.0297(6) Uani 1 1 d . . .
H35 H 0.8691 0.2589 0.8008 0.036 Uiso 1 1 calc R . .
C30 C 0.8952(3) 0.2168(2) 0.90079(19) 0.0295(6) Uani 1 1 d . . .
C31 C 0.8294(3) 0.1800(2) 0.95063(18) 0.0283(6) Uani 1 1 d . . .
H36 H 0.8743 0.1713 0.9977 0.034 Uiso 1 1 calc R . .
C32 C 0.6984(2) 0.1558(2) 0.93234(17) 0.0258(6) Uani 1 1 d . . .
H37 H 0.6551 0.1310 0.9672 0.031 Uiso 1 1 calc R . .
C33 C 1.0369(3) 0.2429(3) 0.9199(2) 0.0401(8) Uani 1 1 d . . .
H38 H 1.0657 0.2686 0.8789 0.060 Uiso 1 1 calc R . .
H39 H 1.0741 0.1863 0.9185 0.060 Uiso 1 1 calc R . .
H40 H 1.0628 0.2906 0.9746 0.060 Uiso 1 1 calc R . .
C34 C 0.4035(2) -0.0309(2) 0.87035(17) 0.0254(6) Uani 1 1 d . . .
H41 H 0.4428 -0.0650 0.9048 0.030 Uiso 1 1 calc R . .
H42 H 0.4620 -0.0213 0.8335 0.030 Uiso 1 1 calc R . .
O2 O 0.24556(17) 0.02613(13) 0.75592(11) 0.0245(4) Uani 1 1 d . . .
C35 C 0.2056(2) -0.05918(18) 0.76362(16) 0.0221(5) Uani 1 1 d . . .
C36 C 0.0885(3) -0.11416(19) 0.71877(16) 0.0242(6) Uani 1 1 d . . .
C37 C 0.0578(3) -0.20300(19) 0.72697(17) 0.0261(6) Uani 1 1 d . . .
H43 H -0.0191 -0.2417 0.6960 0.031 Uiso 1 1 calc R . .
C38 C 0.1331(3) -0.2383(2) 0.77776(18) 0.0291(6) Uani 1 1 d . . .
C39 C 0.2446(3) -0.1800(2) 0.82408(17) 0.0273(6) Uani 1 1 d . . .
H44 H 0.2966 -0.2017 0.8604 0.033 Uiso 1 1 calc R . .
C40 C 0.2814(3) -0.09162(19) 0.81865(16) 0.0246(6) Uani 1 1 d . . .
C41 C -0.0034(3) -0.0771(2) 0.66500(17) 0.0263(6) Uani 1 1 d . . .
C42 C -0.0413(3) 0.0132(2) 0.71999(18) 0.0298(6) Uani 1 1 d . . .
H45 H 0.0343 0.0602 0.7482 0.045 Uiso 1 1 calc R . .
H46 H -0.0862 -0.0020 0.7607 0.045 Uiso 1 1 calc R . .
H47 H -0.0962 0.0391 0.6861 0.045 Uiso 1 1 calc R . .
C43 C 0.0574(3) -0.0575(2) 0.59591(18) 0.0319(7) Uani 1 1 d . . .
H48 H 0.1387 -0.0158 0.6195 0.048 Uiso 1 1 calc R . .
H49 H 0.0021 -0.0269 0.5668 0.048 Uiso 1 1 calc R . .
H50 H 0.0701 -0.1174 0.5574 0.048 Uiso 1 1 calc R . .
C44 C -0.1249(3) -0.1491(2) 0.62370(19) 0.0348(7) Uani 1 1 d . . .
H51 H -0.1820 -0.1216 0.5925 0.052 Uiso 1 1 calc R . .
H52 H -0.1658 -0.1646 0.6659 0.052 Uiso 1 1 calc R . .
H53 H -0.1044 -0.2068 0.5864 0.052 Uiso 1 1 calc R . .
C45 C 0.0968(3) -0.3359(2) 0.7827(2) 0.0406(8) Uani 1 1 d . . .
H54 H 0.0452 -0.3771 0.7304 0.061 Uiso 1 1 calc R . .
H55 H 0.0486 -0.3318 0.8270 0.061 Uiso 1 1 calc R . .
H56 H 0.1729 -0.3621 0.7937 0.061 Uiso 1 1 calc R . .
C46 C 0.6295(4) 0.2328(3) 0.5102(2) 0.0509(9) Uani 1 1 d D . .
C47 C 0.5322(4) 0.2830(3) 0.5259(3) 0.0559(10) Uani 1 1 d D . .
H57 H 0.5159 0.3043 0.5804 0.067 Uiso 1 1 calc R . .
C48 C 0.4592(4) 0.3030(3) 0.4661(3) 0.0651(12) Uani 1 1 d D . .
H58 H 0.3925 0.3372 0.4792 0.078 Uiso 1 1 calc R . .
C49 C 0.4806(4) 0.2743(3) 0.3865(3) 0.0641(11) Uani 1 1 d D . .
H59 H 0.4289 0.2880 0.3446 0.077 Uiso 1 1 calc R . .
C50 C 0.5782(4) 0.2255(3) 0.3691(3) 0.0617(11) Uani 1 1 d D . .
H60 H 0.5956 0.2067 0.3148 0.074 Uiso 1 1 calc R . .
C51 C 0.6518(4) 0.2035(3) 0.4301(3) 0.0580(10) Uani 1 1 d D . .
H61 H 0.7176 0.1682 0.4169 0.070 Uiso 1 1 calc R . .
C52 C 0.7087(5) 0.2107(3) 0.5773(3) 0.0768(14) Uani 1 1 d D . .
H62 H 0.7604 0.2693 0.6158 0.115 Uiso 1 1 calc R . .
H63 H 0.7635 0.1664 0.5533 0.115 Uiso 1 1 calc R . .
H64 H 0.6539 0.1820 0.6067 0.115 Uiso 1 1 calc R . .
C53 C 0.5296(4) 0.5270(3) 0.7521(3) 0.0569(10) Uani 1 1 d . . .
C54 C 0.6082(5) 0.5195(3) 0.6918(3) 0.0660(12) Uani 1 1 d . . .
H65 H 0.5862 0.5409 0.6467 0.079 Uiso 1 1 calc R . .
C55 C 0.7175(5) 0.4805(3) 0.6994(3) 0.0716(13) Uani 1 1 d . . .
H66 H 0.7710 0.4761 0.6599 0.086 Uiso 1 1 calc R . .
C56 C 0.7475(5) 0.4486(3) 0.7639(3) 0.0676(12) Uani 1 1 d . . .
H67 H 0.8231 0.4235 0.7698 0.081 Uiso 1 1 calc R . .
C57 C 0.6703(5) 0.4525(3) 0.8195(3) 0.0640(11) Uani 1 1 d . . .
H68 H 0.6896 0.4276 0.8627 0.077 Uiso 1 1 calc R . .
C58 C 0.5639(4) 0.4926(3) 0.8130(3) 0.0560(10) Uani 1 1 d . . .
H69 H 0.5121 0.4962 0.8534 0.067 Uiso 1 1 calc R . .
C59 C 0.4163(4) 0.5750(4) 0.7487(4) 0.0917(18) Uani 1 1 d . . .
H70 H 0.3584 0.5550 0.7810 0.138 Uiso 1 1 calc R . .
H71 H 0.3738 0.5574 0.6915 0.138 Uiso 1 1 calc R . .
H72 H 0.4430 0.6438 0.7713 0.138 Uiso 1 1 calc R . .
C60 C -0.0819(10) 0.4894(6) 0.4933(5) 0.060(2) Uani 0.50 1 d PDU A -1
C61 C -0.0173(14) 0.4252(17) 0.4480(19) 0.066(5) Uani 0.50 1 d PDU A -1
H73 H -0.0633 0.3685 0.4081 0.079 Uiso 0.50 1 calc PR A -1
C62 C 0.1116(11) 0.4400(8) 0.4585(6) 0.075(3) Uani 0.50 1 d PDU A -1
H74 H 0.1536 0.3938 0.4265 0.090 Uiso 0.50 1 calc PR A -1
C63 C 0.1805(16) 0.5229(14) 0.5160(13) 0.079(4) Uani 0.50 1 d PDU A -1
H75 H 0.2698 0.5326 0.5258 0.095 Uiso 0.50 1 calc PR A -1
C64 C 0.1168(13) 0.5913(7) 0.5589(6) 0.083(3) Uani 0.50 1 d PDU A -1
H76 H 0.1628 0.6489 0.5974 0.100 Uiso 0.50 1 calc PR A -1
C65 C -0.0128(16) 0.5761(14) 0.5460(17) 0.066(4) Uani 0.50 1 d PDU A -1
H77 H -0.0556 0.6249 0.5731 0.079 Uiso 0.50 1 calc PR A -1
C66 C -0.2220(15) 0.4698(16) 0.4862(18) 0.088(6) Uani 0.50 1 d PDU A -1
H78 H -0.2500 0.5248 0.5222 0.132 Uiso 0.50 1 calc PR A -1
H79 H -0.2452 0.4144 0.5026 0.132 Uiso 0.50 1 calc PR A -1
H80 H -0.2622 0.4572 0.4292 0.132 Uiso 0.50 1 calc PR A -1

loop_
_atom_site_aniso_label
_atom_site_aniso_U_11
_atom_site_aniso_U_22
_atom_site_aniso_U_33
_atom_site_aniso_U_23
_atom_site_aniso_U_13
_atom_site_aniso_U_12
V1 0.0196(2) 0.0260(3) 0.0235(2) 0.00808(19) 0.00541(18) 0.00236(18)
C1 0.0255(14) 0.0281(14) 0.0254(14) 0.0070(11) 0.0089(11) 0.0020(11)
C2 0.0273(14) 0.0301(15) 0.0265(14) 0.0093(12) 0.0086(12) 0.0026(12)
C3 0.0356(16) 0.0420(18) 0.0292(15) 0.0137(13) 0.0051(13) 0.0056(14)
C4 0.0361(17) 0.0405(18) 0.0339(16) 0.0085(13) 0.0111(14) 0.0158(14)
O1 0.0291(10) 0.0242(10) 0.0275(10) 0.0046(8) 0.0052(8) 0.0053(8)
C5 0.0266(14) 0.0200(13) 0.0294(14) 0.0088(11) 0.0098(11) 0.0019(11)
C6 0.0327(15) 0.0251(14) 0.0297(15) 0.0120(12) 0.0131(12) 0.0056(12)
C7 0.0395(17) 0.0273(15) 0.0363(16) 0.0147(13) 0.0117(14) 0.0091(13)
C8 0.0490(19) 0.0268(16) 0.0361(17) 0.0117(13) 0.0179(15) 0.0113(14)
C9 0.0372(16) 0.0235(14) 0.0301(15) 0.0072(12) 0.0088(13) 0.0005(12)
C10 0.0286(14) 0.0226(14) 0.0283(14) 0.0093(11) 0.0120(12) -0.0013(11)
C11 0.0369(16) 0.0261(15) 0.0274(14) 0.0084(12) 0.0049(12) 0.0066(12)
C12 0.0421(18) 0.0370(17) 0.0278(15) 0.0115(13) 0.0106(13) 0.0026(14)
C13 0.0449(19) 0.046(2) 0.0382(18) 0.0199(15) 0.0026(15) 0.0163(16)
C14 0.0314(15) 0.0346(17) 0.0356(16) 0.0127(13) 0.0020(13) 0.0033(13)
C15 0.080(3) 0.043(2) 0.0389(19) 0.0083(15) 0.0185(19) 0.031(2)
C16 0.0245(14) 0.0269(14) 0.0257(14) 0.0059(11) 0.0073(11) -0.0011(11)
N1 0.0187(11) 0.0309(13) 0.0224(11) 0.0090(9) 0.0059(9) 0.0011(9)
C17 0.0166(12) 0.0301(14) 0.0196(12) 0.0090(11) 0.0030(10) 0.0034(10)
C18 0.0161(12) 0.0299(14) 0.0236(13) 0.0100(11) 0.0022(10) 0.0015(10)
C19 0.0198(13) 0.0261(14) 0.0241(13) 0.0055(11) 0.0052(11) 0.0024(11)
C20 0.0177(12) 0.0288(14) 0.0242(13) 0.0088(11) 0.0042(10) 0.0013(11)
C21 0.0217(13) 0.0276(14) 0.0283(14) 0.0126(11) 0.0048(11) 0.0027(11)
C22 0.0170(12) 0.0301(14) 0.0224(13) 0.0101(11) 0.0010(10) 0.0037(11)
C23 0.0224(13) 0.0306(15) 0.0274(14) 0.0093(11) 0.0094(11) 0.0029(11)
C24 0.0265(15) 0.0381(17) 0.0384(17) 0.0133(14) 0.0122(13) 0.0030(13)
C25 0.053(2) 0.0363(18) 0.0457(19) 0.0085(15) 0.0322(17) 0.0047(15)
C26 0.0332(17) 0.072(2) 0.0286(16) 0.0217(16) 0.0121(13) 0.0160(16)
C27 0.0172(12) 0.0280(14) 0.0246(13) 0.0063(11) 0.0045(10) 0.0046(11)
C28 0.0212(13) 0.0388(16) 0.0266(14) 0.0143(12) 0.0058(11) 0.0033(12)
C29 0.0226(14) 0.0369(16) 0.0339(15) 0.0149(13) 0.0127(12) 0.0039(12)
C30 0.0205(13) 0.0285(15) 0.0398(16) 0.0109(13) 0.0078(12) 0.0032(11)
C31 0.0223(13) 0.0328(16) 0.0304(15) 0.0125(12) 0.0024(11) 0.0043(12)
C32 0.0189(13) 0.0304(15) 0.0326(15) 0.0154(12) 0.0067(11) 0.0053(11)
C33 0.0192(14) 0.055(2) 0.0482(19) 0.0205(16) 0.0057(13) 0.0026(14)
C34 0.0212(13) 0.0316(15) 0.0250(14) 0.0108(11) 0.0043(11) 0.0063(11)
O2 0.0219(9) 0.0269(10) 0.0260(10) 0.0109(8) 0.0059(8) 0.0021(8)
C35 0.0232(13) 0.0229(13) 0.0235(13) 0.0099(10) 0.0085(11) 0.0050(10)
C36 0.0245(13) 0.0251(14) 0.0239(13) 0.0065(11) 0.0096(11) 0.0050(11)
C37 0.0247(14) 0.0255(14) 0.0271(14) 0.0071(11) 0.0082(11) 0.0010(11)
C38 0.0354(16) 0.0220(14) 0.0308(15) 0.0069(11) 0.0132(12) 0.0055(12)
C39 0.0297(14) 0.0304(15) 0.0254(14) 0.0107(11) 0.0076(12) 0.0125(12)
C40 0.0260(14) 0.0269(14) 0.0223(13) 0.0064(11) 0.0091(11) 0.0087(11)
C41 0.0219(13) 0.0296(15) 0.0294(14) 0.0134(12) 0.0036(11) 0.0030(11)
C42 0.0241(14) 0.0311(16) 0.0361(16) 0.0129(13) 0.0067(12) 0.0058(12)
C43 0.0274(15) 0.0403(17) 0.0283(15) 0.0150(13) 0.0025(12) -0.0008(13)
C44 0.0273(15) 0.0389(18) 0.0369(17) 0.0166(14) -0.0008(13) -0.0034(13)
C45 0.0463(19) 0.0296(17) 0.050(2) 0.0207(15) 0.0077(16) 0.0047(14)
C46 0.046(2) 0.046(2) 0.055(2) 0.0151(18) 0.0084(18) -0.0070(17)
C47 0.047(2) 0.055(2) 0.061(2) 0.012(2) 0.026(2) -0.0026(18)
C48 0.050(2) 0.062(3) 0.078(3) 0.012(2) 0.017(2) 0.009(2)
C49 0.062(3) 0.060(3) 0.062(3) 0.013(2) 0.001(2) 0.013(2)
C50 0.067(3) 0.068(3) 0.045(2) 0.008(2) 0.017(2) 0.013(2)
C51 0.049(2) 0.049(2) 0.067(3) 0.0067(19) 0.012(2) 0.0083(18)
C52 0.082(3) 0.069(3) 0.071(3) 0.021(2) -0.004(3) 0.002(3)
C53 0.049(2) 0.039(2) 0.070(3) 0.0090(19) 0.006(2) -0.0082(17)
C54 0.101(4) 0.047(2) 0.047(2) 0.0153(18) 0.012(2) 0.001(2)
C55 0.095(4) 0.063(3) 0.070(3) 0.023(2) 0.045(3) 0.023(3)
C56 0.074(3) 0.069(3) 0.065(3) 0.022(2) 0.023(2) 0.022(2)
C57 0.085(3) 0.062(3) 0.050(2) 0.018(2) 0.022(2) 0.016(2)
C58 0.065(3) 0.049(2) 0.055(2) 0.0178(19) 0.024(2) 0.000(2)
C59 0.054(3) 0.065(3) 0.147(5) 0.031(3) 0.005(3) 0.002(2)
C60 0.098(6) 0.041(4) 0.042(4) 0.018(4) 0.015(5) 0.007(5)
C61 0.104(9) 0.045(8) 0.035(7) 0.003(6) -0.007(8) 0.012(7)
C62 0.098(7) 0.072(7) 0.054(5) 0.018(5) 0.023(6) 0.002(6)
C63 0.111(12) 0.082(10) 0.046(7) 0.024(6) 0.032(10) -0.011(8)
C64 0.130(9) 0.046(5) 0.051(5) 0.006(4) -0.002(6) -0.023(6)
C65 0.124(11) 0.031(6) 0.044(9) 0.015(5) 0.012(11) 0.013(8)
C66 0.104(10) 0.079(10) 0.084(12) 0.034(8) 0.030(9) -0.006(8)

loop_
_atom_type_symbol
_atom_type_description
_atom_type_scat_dispersion_real
_atom_type_scat_dispersion_imag
_atom_type_scat_source
C C 0.0033 0.0016 'International Tables Vol C Tables 4.2.6.8 and 6.1.1.4'
H H 0.0000 0.0000 'International Tables Vol C Tables 4.2.6.8 and 6.1.1.4'
N N 0.0061 0.0033 'International Tables Vol C Tables 4.2.6.8 and 6.1.1.4'
O O 0.0106 0.0060 'International Tables Vol C Tables 4.2.6.8 and 6.1.1.4'
V V 0.3005 0.5294 'International Tables Vol C Tables 4.2.6.8 and 6.1.1.4'

loop_
_geom_angle_atom_site_label_1
_geom_angle_atom_site_label_2
_geom_angle_atom_site_label_3
_geom_angle
O2 V1 O1 117.67(9)
O2 V1 N1 110.11(9)
O1 V1 N1 101.24(10)
O2 V1 C1 104.77(10)
O1 V1 C1 99.73(10)
N1 V1 C1 123.78(11)
O2 V1 C2 110.21(10)
O1 V1 C2 123.44(11)
N1 V1 C2 88.36(11)
C1 V1 C2 37.76(11)
C2 C1 C3 143.2(3)
C2 C1 V1 71.60(17)
C3 C1 V1 145.0(2)
C1 C2 C4 144.4(3)
C1 C2 V1 70.64(17)
C4 C2 V1 144.4(2)
C1 C3 H1 109.5
C1 C3 H2 109.5
H1 C3 H2 109.5
C1 C3 H3 109.5
H1 C3 H3 109.5
H2 C3 H3 109.5
C2 C4 H4 109.5
C2 C4 H5 109.5
H4 C4 H5 109.5
C2 C4 H6 109.5
H4 C4 H6 109.5
H5 C4 H6 109.5
C5 O1 V1 152.14(18)
O1 C5 C10 119.9(2)
O1 C5 C6 119.8(2)
C10 C5 C6 120.3(2)
C7 C6 C5 117.4(3)
C7 C6 C11 120.9(3)
C5 C6 C11 121.8(2)
C8 C7 C6 123.1(3)
C8 C7 H7 118.4
C6 C7 H7 118.4
C9 C8 C7 117.6(3)
C9 C8 C15 120.8(3)
C7 C8 C15 121.6(3)
C8 C9 C10 122.2(3)
C8 C9 H8 118.9
C10 C9 H8 118.9
C9 C10 C5 119.2(3)
C9 C10 C16 119.0(2)
C5 C10 C16 121.8(2)
C14 C11 C13 107.1(3)
C14 C11 C6 110.5(2)
C13 C11 C6 112.4(2)
C14 C11 C12 110.2(2)
C13 C11 C12 107.0(2)
C6 C11 C12 109.6(2)
C11 C12 H9 109.5
C11 C12 H10 109.5
H9 C12 H10 109.5
C11 C12 H11 109.5
H9 C12 H11 109.5
H10 C12 H11 109.5
C11 C13 H12 109.5
C11 C13 H13 109.5
H12 C13 H13 109.5
C11 C13 H14 109.5
H12 C13 H14 109.5
H13 C13 H14 109.5
C11 C14 H15 109.5
C11 C14 H16 109.5
H15 C14 H16 109.5
C11 C14 H17 109.5
H15 C14 H17 109.5
H16 C14 H17 109.5
C8 C15 H18 109.5
C8 C15 H19 109.5
H18 C15 H19 109.5
C8 C15 H20 109.5
H18 C15 H20 109.5
H19 C15 H20 109.5
C10 C16 C18 113.5(2)
C10 C16 H21 108.9
C18 C16 H21 108.9
C10 C16 H22 108.9
C18 C16 H22 108.9
H21 C16 H22 107.7
C27 N1 C17 116.9(2)
C27 N1 V1 139.64(18)
C17 N1 V1 102.64(15)
C18 C17 C22 121.5(2)
C18 C17 N1 119.6(2)
C22 C17 N1 118.9(2)
C17 C18 C19 118.1(2)
C17 C18 C16 121.0(2)
C19 C18 C16 120.8(2)
C20 C19 C18 122.2(2)
C20 C19 H23 118.9
C18 C19 H23 118.9
C19 C20 C21 117.9(2)
C19 C20 C23 122.7(2)
C21 C20 C23 119.4(2)
C22 C21 C20 122.2(3)
C22 C21 H24 118.9
C20 C21 H24 118.9
C21 C22 C17 118.0(2)
C21 C22 C34 121.1(2)
C17 C22 C34 120.9(2)
C25 C23 C24 109.0(2)
C25 C23 C20 112.4(2)
C24 C23 C20 110.1(2)
C25 C23 C26 108.9(3)
C24 C23 C26 108.1(3)
C20 C23 C26 108.1(2)
C23 C24 H25 109.5
C23 C24 H26 109.5
H25 C24 H26 109.5
C23 C24 H27 109.5
H25 C24 H27 109.5
H26 C24 H27 109.5
C23 C25 H28 109.5
C23 C25 H29 109.5
H28 C25 H29 109.5
C23 C25 H30 109.5
H28 C25 H30 109.5
H29 C25 H30 109.5
C23 C26 H31 109.5
C23 C26 H32 109.5
H31 C26 H32 109.5
C23 C26 H33 109.5
H31 C26 H33 109.5
H32 C26 H33 109.5
C28 C27 C32 118.6(2)
C28 C27 N1 120.4(2)
C32 C27 N1 121.0(2)
C29 C28 C27 120.1(3)
C29 C28 H34 119.9
C27 C28 H34 119.9
C30 C29 C28 121.9(3)
C30 C29 H35 119.0
C28 C29 H35 119.0
C29 C30 C31 117.8(3)
C29 C30 C33 120.8(3)
C31 C30 C33 121.3(3)
C30 C31 C32 121.0(3)
C30 C31 H36 119.5
C32 C31 H36 119.5
C27 C32 C31 120.5(3)
C27 C32 H37 119.8
C31 C32 H37 119.8
C30 C33 H38 109.5
C30 C33 H39 109.5
H38 C33 H39 109.5
C30 C33 H40 109.5
H38 C33 H40 109.5
H39 C33 H40 109.5
C22 C34 C40 113.0(2)
C22 C34 H41 109.0
C40 C34 H41 109.0
C22 C34 H42 109.0
C40 C34 H42 109.0
H41 C34 H42 107.8
C35 O2 V1 152.04(17)
O2 C35 C36 120.6(2)
O2 C35 C40 119.1(2)
C36 C35 C40 120.2(2)
C37 C36 C35 116.9(2)
C37 C36 C41 121.1(2)
C35 C36 C41 122.0(2)
C38 C37 C36 124.0(3)
C38 C37 H43 118.0
C36 C37 H43 118.0
C37 C38 C39 117.4(3)
C37 C38 C45 121.7(3)
C39 C38 C45 120.9(3)
C40 C39 C38 121.8(3)
C40 C39 H44 119.1
C38 C39 H44 119.1
C39 C40 C35 119.6(2)
C39 C40 C34 119.8(2)
C35 C40 C34 120.6(2)
C43 C41 C42 110.9(2)
C43 C41 C44 106.9(2)
C42 C41 C44 107.3(2)
C43 C41 C36 110.7(2)
C42 C41 C36 108.8(2)
C44 C41 C36 112.2(2)
C41 C42 H45 109.5
C41 C42 H46 109.5
H45 C42 H46 109.5
C41 C42 H47 109.5
H45 C42 H47 109.5
H46 C42 H47 109.5
C41 C43 H48 109.5
C41 C43 H49 109.5
H48 C43 H49 109.5
C41 C43 H50 109.5
H48 C43 H50 109.5
H49 C43 H50 109.5
C41 C44 H51 109.5
C41 C44 H52 109.5
H51 C44 H52 109.5
C41 C44 H53 109.5
H51 C44 H53 109.5
H52 C44 H53 109.5
C38 C45 H54 109.5
C38 C45 H55 109.5
H54 C45 H55 109.5
C38 C45 H56 109.5
H54 C45 H56 109.5
H55 C45 H56 109.5
C47 C46 C51 117.6(4)
C47 C46 C52 121.2(4)
C51 C46 C52 121.2(4)
C48 C47 C46 122.1(4)
C48 C47 H57 119.0
C46 C47 H57 119.0
C47 C48 C49 120.8(4)
C47 C48 H58 119.6
C49 C48 H58 119.6
C50 C49 C48 118.6(4)
C50 C49 H59 120.7
C48 C49 H59 120.7
C49 C50 C51 120.7(4)
C49 C50 H60 119.7
C51 C50 H60 119.7
C50 C51 C46 120.2(4)
C50 C51 H61 119.9
C46 C51 H61 119.9
C46 C52 H62 109.5
C46 C52 H63 109.5
H62 C52 H63 109.5
C46 C52 H64 109.5
H62 C52 H64 109.5
H63 C52 H64 109.5
C58 C53 C54 117.2(4)
C58 C53 C59 122.0(4)
C54 C53 C59 120.7(4)
C55 C54 C53 119.6(4)
C55 C54 H65 120.2
C53 C54 H65 120.2
C56 C55 C54 119.9(4)
C56 C55 H66 120.1
C54 C55 H66 120.1
C57 C56 C55 120.5(5)
C57 C56 H67 119.8
C55 C56 H67 119.8
C56 C57 C58 119.8(4)
C56 C57 H68 120.1
C58 C57 H68 120.1
C53 C58 C57 123.0(4)
C53 C58 H69 118.5
C57 C58 H69 118.5
C53 C59 H70 109.5
C53 C59 H71 109.5
H70 C59 H71 109.5
C53 C59 H72 109.5
H70 C59 H72 109.5
H71 C59 H72 109.5
C61 C60 C65 117.7(11)
C61 C60 C66 122.1(13)
C65 C60 C66 120.2(13)
C60 C61 C62 122.2(14)
C60 C61 H73 118.9
C62 C61 H73 118.9
C61 C62 C63 119.7(14)
C61 C62 H74 120.2
C63 C62 H74 120.2
C64 C63 C62 119.0(13)
C64 C63 H75 120.5
C62 C63 H75 120.5
C65 C64 C63 120.4(13)
C65 C64 H76 119.8
C63 C64 H76 119.8
C64 C65 C60 120.6(14)
C64 C65 H77 119.7
C60 C65 H77 119.7
C60 C66 H78 109.5
C60 C66 H79 109.5
H78 C66 H79 109.5
C60 C66 H80 109.5
H78 C66 H80 109.5
H79 C66 H80 109.5

loop_
_geom_bond_atom_site_label_1
_geom_bond_atom_site_label_2
_geom_bond_distance
V1 O2 1.8004(19)
V1 O1 1.829(2)
V1 N1 1.859(2)
V1 C1 1.987(3)
V1 C2 1.998(3)
C1 C2 1.290(4)
C1 C3 1.485(4)
C2 C4 1.496(4)
C3 H1 0.9800
C3 H2 0.9800
C3 H3 0.9800
C4 H4 0.9800
C4 H5 0.9800
C4 H6 0.9800
O1 C5 1.356(3)
C5 C10 1.413(4)
C5 C6 1.419(4)
C6 C7 1.408(4)
C6 C11 1.541(4)
C7 C8 1.395(4)
C7 H7 0.9500
C8 C9 1.390(4)
C8 C15 1.511(4)
C9 C10 1.394(4)
C9 H8 0.9500
C10 C16 1.514(4)
C11 C14 1.532(4)
C11 C13 1.537(4)
C11 C12 1.543(4)
C12 H9 0.9800
C12 H10 0.9800
C12 H11 0.9800
C13 H12 0.9800
C13 H13 0.9800
C13 H14 0.9800
C14 H15 0.9800
C14 H16 0.9800
C14 H17 0.9800
C15 H18 0.9800
C15 H19 0.9800
C15 H20 0.9800
C16 C18 1.519(4)
C16 H21 0.9900
C16 H22 0.9900
N1 C27 1.420(3)
N1 C17 1.444(3)
C17 C18 1.401(4)
C17 C22 1.410(4)
C18 C19 1.404(4)
C19 C20 1.394(4)
C19 H23 0.9500
C20 C21 1.402(4)
C20 C23 1.535(4)
C21 C22 1.397(4)
C21 H24 0.9500
C22 C34 1.510(4)
C23 C25 1.527(4)
C23 C24 1.533(4)
C23 C26 1.543(4)
C24 H25 0.9800
C24 H26 0.9800
C24 H27 0.9800
C25 H28 0.9800
C25 H29 0.9800
C25 H30 0.9800
C26 H31 0.9800
C26 H32 0.9800
C26 H33 0.9800
C27 C28 1.395(4)
C27 C32 1.396(4)
C28 C29 1.387(4)
C28 H34 0.9500
C29 C30 1.387(4)
C29 H35 0.9500
C30 C31 1.393(4)
C30 C33 1.511(4)
C31 C32 1.397(4)
C31 H36 0.9500
C32 H37 0.9500
C33 H38 0.9800
C33 H39 0.9800
C33 H40 0.9800
C34 C40 1.516(4)
C34 H41 0.9900
C34 H42 0.9900
O2 C35 1.360(3)
C35 C36 1.417(4)
C35 C40 1.418(4)
C36 C37 1.396(4)
C36 C41 1.546(4)
C37 C38 1.391(4)
C37 H43 0.9500
C38 C39 1.395(4)
C38 C45 1.509(4)
C39 C40 1.380(4)
C39 H44 0.9500
C41 C43 1.535(4)
C41 C42 1.538(4)
C41 C44 1.540(4)
C42 H45 0.9800
C42 H46 0.9800
C42 H47 0.9800
C43 H48 0.9800
C43 H49 0.9800
C43 H50 0.9800
C44 H51 0.9800
C44 H52 0.9800
C44 H53 0.9800
C45 H54 0.9800
C45 H55 0.9800
C45 H56 0.9800
C46 C47 1.378(5)
C46 C51 1.390(5)
C46 C52 1.502(6)
C47 C48 1.354(6)
C47 H57 0.9500
C48 C49 1.377(6)
C48 H58 0.9500
C49 C50 1.374(6)
C49 H59 0.9500
C50 C51 1.390(6)
C50 H60 0.9500
C51 H61 0.9500
C52 H62 0.9800
C52 H63 0.9800
C52 H64 0.9800
C53 C58 1.347(6)
C53 C54 1.425(6)
C53 C59 1.502(6)
C54 C55 1.395(7)
C54 H65 0.9500
C55 C56 1.368(6)
C55 H66 0.9500
C56 C57 1.355(6)
C56 H67 0.9500
C57 C58 1.373(6)
C57 H68 0.9500
C58 H69 0.9500
C59 H70 0.9800
C59 H71 0.9800
C59 H72 0.9800
C60 C61 1.372(15)
C60 C65 1.399(15)
C60 C66 1.498(14)
C61 C62 1.372(14)
C61 H73 0.9500
C62 C63 1.390(15)
C62 H74 0.9500
C63 C64 1.387(16)
C63 H75 0.9500
C64 C65 1.378(15)
C64 H76 0.9500
C65 H77 0.9500
C66 H78 0.9800
C66 H79 0.9800
C66 H80 0.9800

loop_
_geom_torsion_atom_site_label_1
_geom_torsion_atom_site_label_2
_geom_torsion_atom_site_label_3
_geom_torsion_atom_site_label_4
_geom_torsion
O2 V1 C1 C2 -104.07(18)
O1 V1 C1 C2 133.76(17)
N1 V1 C1 C2 23.1(2)
O2 V1 C1 C3 70.1(4)
O1 V1 C1 C3 -52.1(4)
N1 V1 C1 C3 -162.7(3)
C2 V1 C1 C3 174.2(5)
C3 C1 C2 C4 -2.7(8)
V1 C1 C2 C4 171.7(5)
C3 C1 C2 V1 -174.4(5)
O2 V1 C2 C1 88.19(18)
O1 V1 C2 C1 -58.5(2)
N1 V1 C2 C1 -160.95(18)
O2 V1 C2 C4 -83.5(4)
O1 V1 C2 C4 129.8(4)
N1 V1 C2 C4 27.4(4)
C1 V1 C2 C4 -171.7(5)
O2 V1 O1 C5 59.2(4)
N1 V1 O1 C5 -60.8(4)
C1 V1 O1 C5 171.7(4)
C2 V1 O1 C5 -156.3(4)
V1 O1 C5 C10 48.3(5)
V1 O1 C5 C6 -133.1(3)
O1 C5 C6 C7 176.4(2)
C10 C5 C6 C7 -5.0(4)
O1 C5 C6 C11 -4.9(4)
C10 C5 C6 C11 173.6(2)
C5 C6 C7 C8 2.2(4)
C11 C6 C7 C8 -176.5(3)
C6 C7 C8 C9 1.4(5)
C6 C7 C8 C15 -178.6(3)
C7 C8 C9 C10 -2.2(4)
C15 C8 C9 C10 177.8(3)
C8 C9 C10 C5 -0.7(4)
C8 C9 C10 C16 177.7(3)
O1 C5 C10 C9 -177.0(2)
C6 C5 C10 C9 4.4(4)
O1 C5 C10 C16 4.6(4)
C6 C5 C10 C16 -174.0(2)
C7 C6 C11 C14 -116.8(3)
C5 C6 C11 C14 64.6(3)
C7 C6 C11 C13 2.8(4)
C5 C6 C11 C13 -175.9(3)
C7 C6 C11 C12 121.6(3)
C5 C6 C11 C12 -57.0(3)
C9 C10 C16 C18 104.8(3)
C5 C10 C16 C18 -76.8(3)
O2 V1 N1 C27 145.5(3)
O1 V1 N1 C27 -89.3(3)
C1 V1 N1 C27 20.6(3)
C2 V1 N1 C27 34.5(3)
O2 V1 N1 C17 -46.06(18)
O1 V1 N1 C17 79.18(17)
C1 V1 N1 C17 -170.92(16)
C2 V1 N1 C17 -157.01(18)
C27 N1 C17 C18 78.5(3)
V1 N1 C17 C18 -93.1(2)
C27 N1 C17 C22 -103.7(3)
V1 N1 C17 C22 84.7(2)
C22 C17 C18 C19 1.7(4)
N1 C17 C18 C19 179.5(2)
C22 C17 C18 C16 -175.1(2)
N1 C17 C18 C16 2.7(4)
C10 C16 C18 C17 103.4(3)
C10 C16 C18 C19 -73.3(3)
C17 C18 C19 C20 -0.3(4)
C16 C18 C19 C20 176.5(2)
C18 C19 C20 C21 -1.7(4)
C18 C19 C20 C23 178.0(2)
C19 C20 C21 C22 2.4(4)
C23 C20 C21 C22 -177.3(2)
C20 C21 C22 C17 -1.1(4)
C20 C21 C22 C34 -179.0(2)
C18 C17 C22 C21 -1.1(4)
N1 C17 C22 C21 -178.8(2)
C18 C17 C22 C34 176.9(2)
N1 C17 C22 C34 -0.9(4)
C19 C20 C23 C25 5.0(4)
C21 C20 C23 C25 -175.2(3)
C19 C20 C23 C24 126.8(3)
C21 C20 C23 C24 -53.4(3)
C19 C20 C23 C26 -115.2(3)
C21 C20 C23 C26 64.5(3)
C17 N1 C27 C28 -148.1(3)
V1 N1 C27 C28 19.3(4)
C17 N1 C27 C32 29.7(4)
V1 N1 C27 C32 -163.0(2)
C32 C27 C28 C29 3.3(4)
N1 C27 C28 C29 -178.9(3)
C27 C28 C29 C30 -0.7(5)
C28 C29 C30 C31 -2.2(4)
C28 C29 C30 C33 179.9(3)
C29 C30 C31 C32 2.4(4)
C33 C30 C31 C32 -179.7(3)
C28 C27 C32 C31 -3.2(4)
N1 C27 C32 C31 179.1(3)
C30 C31 C32 C27 0.3(4)
C21 C22 C34 C40 66.4(3)
C17 C22 C34 C40 -111.5(3)
O1 V1 O2 C35 -161.2(3)
N1 V1 O2 C35 -46.0(4)
C1 V1 O2 C35 89.2(4)
C2 V1 O2 C35 49.9(4)
V1 O2 C35 C36 -147.7(3)
V1 O2 C35 C40 33.8(5)
O2 C35 C36 C37 176.7(2)
C40 C35 C36 C37 -4.7(4)
O2 C35 C36 C41 -5.0(4)
C40 C35 C36 C41 173.6(2)
C35 C36 C37 C38 2.0(4)
C41 C36 C37 C38 -176.4(3)
C36 C37 C38 C39 1.2(4)
C36 C37 C38 C45 -178.5(3)
C37 C38 C39 C40 -1.7(4)
C45 C38 C39 C40 178.0(3)
C38 C39 C40 C35 -1.1(4)
C38 C39 C40 C34 180.0(2)
O2 C35 C40 C39 -177.0(2)
C36 C35 C40 C39 4.4(4)
O2 C35 C40 C34 1.9(4)
C36 C35 C40 C34 -176.7(2)
C22 C34 C40 C39 -122.6(3)
C22 C34 C40 C35 58.5(3)
C37 C36 C41 C43 -120.1(3)
C35 C36 C41 C43 61.6(3)
C37 C36 C41 C42 117.9(3)
C35 C36 C41 C42 -60.4(3)
C37 C36 C41 C44 -0.8(4)
C35 C36 C41 C44 -179.0(2)
C51 C46 C47 C48 0.6(6)
C52 C46 C47 C48 -179.5(4)
C46 C47 C48 C49 -0.7(6)
C47 C48 C49 C50 -0.5(7)
C48 C49 C50 C51 1.6(7)
C49 C50 C51 C46 -1.7(6)
C47 C46 C51 C50 0.6(6)
C52 C46 C51 C50 -179.3(4)
C58 C53 C54 C55 -2.1(6)
C59 C53 C54 C55 175.6(4)
C53 C54 C55 C56 0.9(7)
C54 C55 C56 C57 1.6(7)
C55 C56 C57 C58 -2.9(7)
C54 C53 C58 C57 0.8(6)
C59 C53 C58 C57 -176.8(4)
C56 C57 C58 C53 1.7(7)
C65 C60 C61 C62 6(6)
C66 C60 C61 C62 -175(3)
C60 C61 C62 C63 -1(5)
C61 C62 C63 C64 -3(3)
C62 C63 C64 C65 2(3)
C63 C64 C65 C60 4(4)
C61 C60 C65 C64 -8(5)
C66 C60 C65 C64 174(2)
